data_4120770
loop_
_publ_author_name
'Gregory B. Boursalian'
'Ming-Yu Ngai'
'Katarzyna N. Hojczyk'
'Tobias Ritter'

_publ_section_title
;
 Pd-Catalyzed Aryl C-H Imidation with Arene as the Limiting Reagent
;
_journal_name_full 'Journal of the American Chemical Society'
_journal_page_first 13278
_journal_page_last 13281
_journal_paper_doi 10.1021/ja4064926
_journal_volume 135
_journal_year 2013
_chemical_formula_sum 'C22 H28 F6 N4 O8 Pd S2'
_chemical_formula_weight 761.00
_chemical_name_systematic
; 
 ? 
;
_space_group_IT_number 14
_symmetry_cell_setting monoclinic
_symmetry_space_group_name_Hall '-P 2yn'
_symmetry_space_group_name_H-M 'P 1 21/n 1'
_atom_sites_solution_hydrogens geom
_atom_sites_solution_primary direct
_atom_sites_solution_secondary difmap
_audit_creation_method SHELXL-97
_cell_angle_alpha 90.00
_cell_angle_beta 96.4900(10)
_cell_angle_gamma 90.00
_cell_formula_units_Z 2
_cell_length_a 11.9987(11)
_cell_length_b 8.0328(8)
_cell_length_c 14.4450(14)
_cell_measurement_reflns_used 9919
_cell_measurement_temperature 100(1)
_cell_measurement_theta_max 27.2
_cell_measurement_theta_min 2.341
_cell_volume 1383.3(2)
_computing_cell_refinement 'SAINT 7.46A (Bruker-AXS, 2009)'
_computing_data_collection 'APEX2 v2009.3.0 (Bruker-AXS, 2009)'
_computing_data_reduction 'SAINT 7.46A (Bruker-AXS, 2009)'
_computing_molecular_graphics 'Bruker SHELXTL'
_computing_publication_material 'Bruker SHELXTL'
_computing_structure_refinement 'SHELXL-97 (Sheldrick, 2008)'
_computing_structure_solution 'SHELXS-97 (Sheldrick, 2008)'
_diffrn_ambient_temperature 100(1)
_diffrn_measured_fraction_theta_full 0.999
_diffrn_measured_fraction_theta_max 0.999
_diffrn_measurement_device_type 'CCD area detector'
_diffrn_measurement_method 'phi and omega scans'
_diffrn_radiation_monochromator graphite
_diffrn_radiation_source 'fine-focus sealed tube'
_diffrn_radiation_type MoK\a
_diffrn_radiation_wavelength 0.71073
_diffrn_reflns_av_R_equivalents 0.0333
_diffrn_reflns_av_sigmaI/netI 0.0192
_diffrn_reflns_limit_h_max 15
_diffrn_reflns_limit_h_min -15
_diffrn_reflns_limit_k_max 10
_diffrn_reflns_limit_k_min -10
_diffrn_reflns_limit_l_max 18
_diffrn_reflns_limit_l_min -18
_diffrn_reflns_number 22660
_diffrn_reflns_theta_full 27.24
_diffrn_reflns_theta_max 27.24
_diffrn_reflns_theta_min 2.09
_exptl_absorpt_coefficient_mu 0.917
_exptl_absorpt_correction_T_max 0.8379
_exptl_absorpt_correction_T_min 0.7106
_exptl_absorpt_correction_type multi-scan
_exptl_absorpt_process_details 'SADABS (Sheldrick, 2009)'
_exptl_crystal_colour yellow
_exptl_crystal_density_diffrn 1.827
_exptl_crystal_description block
_exptl_crystal_F_000 768
_exptl_crystal_size_max 0.40
_exptl_crystal_size_mid 0.30
_exptl_crystal_size_min 0.20
_refine_diff_density_max 1.230
_refine_diff_density_min -1.193
_refine_diff_density_rms 0.112
_refine_ls_extinction_method none
_refine_ls_goodness_of_fit_ref 1.041
_refine_ls_hydrogen_treatment constr
_refine_ls_matrix_type full
_refine_ls_number_parameters 197
_refine_ls_number_reflns 3095
_refine_ls_number_restraints 13
_refine_ls_restrained_S_all 1.042
_refine_ls_R_factor_all 0.0472
_refine_ls_R_factor_gt 0.0436
_refine_ls_shift/su_max 0.000
_refine_ls_shift/su_mean 0.000
_refine_ls_structure_factor_coef Fsqd
_refine_ls_weighting_details 'calc w=1/[\s^2^(Fo^2^)+(0.0454P)^2^+6.4920P] where P=(Fo^2^+2Fc^2^)/3'
_refine_ls_weighting_scheme calc
_refine_ls_wR_factor_gt 0.1058
_refine_ls_wR_factor_ref 0.1088
_reflns_number_gt 2838
_reflns_number_total 3095
_reflns_threshold_expression >2sigma(I)
_cod_data_source_file ja4064926_si_002.cif
_cod_data_source_block mgc
_cod_database_code 4120770

loop_
_symmetry_equiv_pos_as_xyz
'x, y, z'
'-x+1/2, y+1/2, -z+1/2'
'-x, -y, -z'
'x-1/2, -y-1/2, z-1/2'

loop_
_atom_site_label
_atom_site_type_symbol
_atom_site_fract_x
_atom_site_fract_y
_atom_site_fract_z
_atom_site_U_iso_or_equiv
_atom_site_adp_type
_atom_site_occupancy
_atom_site_symmetry_multiplicity
_atom_site_calc_flag
_atom_site_refinement_flags
_atom_site_disorder_assembly
_atom_site_disorder_group
Pd17 Pd 0.5000 0.0000 0.0000 0.01524(12) Uani 1 2 d S . .
O9AA O 0.65989(19) 0.0698(3) 0.00213(17) 0.0203(5) Uani 1 1 d . . .
N8AA N 0.4636(2) 0.2237(3) -0.06150(19) 0.0175(5) Uani 1 1 d . . .
N7AA N 0.7452(2) -0.0423(4) 0.0363(2) 0.0191(6) Uani 1 1 d . . .
C6AA C 0.5404(3) 0.3004(5) -0.1081(2) 0.0216(7) Uani 1 1 d . . .
H6AA H 0.6070 0.2426 -0.1181 0.026 Uiso 1 1 calc R . .
C5AA C 0.7197(3) -0.2147(4) 0.0013(3) 0.0236(7) Uani 1 1 d . . .
H5AA H 0.7899 -0.2807 0.0078 0.028 Uiso 1 1 calc R . .
H5AB H 0.6920 -0.2093 -0.0659 0.028 Uiso 1 1 calc R . .
C3AA C 0.5246(3) 0.4611(5) -0.1420(3) 0.0242(7) Uani 1 1 d . . .
H3AA H 0.5802 0.5132 -0.1739 0.029 Uiso 1 1 calc R . .
C0BA C 0.8515(3) 0.0223(5) 0.0026(3) 0.0275(8) Uani 1 1 d . . .
H0BA H 0.8392 0.0521 -0.0642 0.033 Uiso 1 1 calc R . .
H0BB H 0.9124 -0.0612 0.0122 0.033 Uiso 1 1 calc R . .
C0CA C 0.3658(3) 0.3017(4) -0.0519(2) 0.0198(6) Uani 1 1 d . . .
C9BA C 0.4269(3) 0.5447(5) -0.1287(3) 0.0256(7) Uani 1 1 d . . .
H9BA H 0.4156 0.6565 -0.1490 0.031 Uiso 1 1 calc R . .
C7BA C 0.7663(3) -0.0242(4) 0.1412(2) 0.0221(7) Uani 1 1 d . . .
H7BA H 0.8127 -0.1169 0.1693 0.027 Uiso 1 1 calc R . .
H7BB H 0.6949 -0.0203 0.1695 0.027 Uiso 1 1 calc R . .
C5BA C 0.3454(3) 0.4621(5) -0.0850(3) 0.0251(7) Uani 1 1 d . . .
H5BA H 0.2761 0.5153 -0.0780 0.030 Uiso 1 1 calc R . .
C4BA C 0.8286(4) 0.1408(5) 0.1536(3) 0.0327(9) Uani 1 1 d . . .
H4BA H 0.8887 0.1340 0.2064 0.039 Uiso 1 1 calc R . .
H4BB H 0.7763 0.2313 0.1663 0.039 Uiso 1 1 calc R . .
C3BA C 0.8789(4) 0.1747(6) 0.0624(4) 0.0404(11) Uani 1 1 d . . .
H3BA H 0.8451 0.2755 0.0313 0.049 Uiso 1 1 calc R . .
H3BB H 0.9610 0.1907 0.0744 0.049 Uiso 1 1 calc R . .
S1 S 0.4928(3) 0.1351(5) 0.31523(16) 0.0270(5) Uani 0.771(3) 1 d PD A 1
O1 O 0.4535(5) 0.3041(7) 0.3207(5) 0.0472(7) Uani 0.771(3) 1 d PD A 1
O2 O 0.5600(4) 0.0818(6) 0.3991(3) 0.0472(7) Uani 0.771(3) 1 d PD A 1
O3 O 0.5348(4) 0.0908(6) 0.2297(3) 0.0472(7) Uani 0.771(3) 1 d PD A 1
S1B S 0.4867(12) 0.1312(18) 0.2945(8) 0.0270(5) Uani 0.229(3) 1 d PD A 2
O1B O 0.4773(18) 0.294(2) 0.3366(15) 0.0472(7) Uani 0.229(3) 1 d PD A 2
O2B O 0.5852(12) 0.0357(18) 0.3180(11) 0.0472(7) Uani 0.229(3) 1 d PD A 2
O3B O 0.4503(13) 0.1428(18) 0.1960(9) 0.0472(7) Uani 0.229(3) 1 d PD A 2
C1 C 0.3635(4) 0.0131(7) 0.3125(3) 0.0239(11) Uani 0.771(3) 1 d PD A 1
F1 F 0.2945(3) 0.0464(5) 0.2385(3) 0.0481(6) Uani 0.771(3) 1 d PD A 1
F2 F 0.3880(4) -0.1516(6) 0.3138(3) 0.0481(6) Uani 0.771(3) 1 d PD A 1
F3 F 0.3115(3) 0.0412(5) 0.3879(3) 0.0481(6) Uani 0.771(3) 1 d PD A 1
C1B C 0.3810(14) 0.001(2) 0.3398(12) 0.0239(11) Uani 0.229(3) 1 d PD A 2
F1B F 0.3624(13) -0.141(2) 0.2950(11) 0.0481(6) Uani 0.229(3) 1 d PD A 2
F2B F 0.4065(10) -0.0322(16) 0.4301(8) 0.0481(6) Uani 0.229(3) 1 d PD A 2
F3B F 0.2839(10) 0.0804(17) 0.3465(10) 0.0481(6) Uani 0.229(3) 1 d PD A 2

loop_
_atom_site_aniso_label
_atom_site_aniso_U_11
_atom_site_aniso_U_22
_atom_site_aniso_U_33
_atom_site_aniso_U_23
_atom_site_aniso_U_13
_atom_site_aniso_U_12
Pd17 0.01475(18) 0.01573(18) 0.01508(18) 0.00131(12) 0.00100(12) 0.00006(12)
O9AA 0.0157(11) 0.0188(12) 0.0257(12) 0.0063(10) 0.0000(9) 0.0022(9)
N8AA 0.0187(13) 0.0178(13) 0.0154(12) 0.0007(10) -0.0002(10) -0.0018(11)
N7AA 0.0154(13) 0.0193(14) 0.0231(14) 0.0017(11) 0.0039(11) 0.0034(11)
C6AA 0.0182(15) 0.0259(17) 0.0197(15) 0.0048(13) -0.0015(12) -0.0025(13)
C5AA 0.0258(17) 0.0205(16) 0.0259(17) -0.0028(14) 0.0095(14) 0.0014(14)
C3AA 0.0215(16) 0.0273(18) 0.0227(16) 0.0055(14) -0.0025(13) -0.0053(14)
C0BA 0.0198(16) 0.0258(18) 0.039(2) -0.0002(16) 0.0135(15) -0.0009(14)
C0CA 0.0230(16) 0.0188(16) 0.0177(15) -0.0021(12) 0.0023(12) 0.0001(13)
C9BA 0.0322(19) 0.0195(16) 0.0235(17) 0.0023(14) -0.0032(14) -0.0001(14)
C7BA 0.0220(16) 0.0223(17) 0.0215(16) 0.0013(13) -0.0004(13) 0.0045(13)
C5BA 0.0281(18) 0.0211(17) 0.0265(18) -0.0014(14) 0.0043(14) 0.0036(14)
C4BA 0.042(2) 0.0250(19) 0.0280(19) 0.0023(15) -0.0100(17) -0.0043(17)
C3BA 0.029(2) 0.030(2) 0.067(3) -0.014(2) 0.023(2) -0.0090(17)
S1 0.0227(6) 0.0237(5) 0.0366(15) 0.0055(10) 0.0123(10) -0.0018(4)
O1 0.0479(16) 0.0368(12) 0.0597(17) -0.0004(12) 0.0186(13) -0.0066(11)
O2 0.0479(16) 0.0368(12) 0.0597(17) -0.0004(12) 0.0186(13) -0.0066(11)
O3 0.0479(16) 0.0368(12) 0.0597(17) -0.0004(12) 0.0186(13) -0.0066(11)
S1B 0.0227(6) 0.0237(5) 0.0366(15) 0.0055(10) 0.0123(10) -0.0018(4)
O1B 0.0479(16) 0.0368(12) 0.0597(17) -0.0004(12) 0.0186(13) -0.0066(11)
O2B 0.0479(16) 0.0368(12) 0.0597(17) -0.0004(12) 0.0186(13) -0.0066(11)
O3B 0.0479(16) 0.0368(12) 0.0597(17) -0.0004(12) 0.0186(13) -0.0066(11)
C1 0.018(2) 0.030(2) 0.024(3) 0.004(2) 0.000(2) -0.0009(18)
F1 0.0418(13) 0.0508(12) 0.0511(15) 0.0056(10) 0.0023(10) -0.0111(10)
F2 0.0418(13) 0.0508(12) 0.0511(15) 0.0056(10) 0.0023(10) -0.0111(10)
F3 0.0418(13) 0.0508(12) 0.0511(15) 0.0056(10) 0.0023(10) -0.0111(10)
C1B 0.018(2) 0.030(2) 0.024(3) 0.004(2) 0.000(2) -0.0009(18)
F1B 0.0418(13) 0.0508(12) 0.0511(15) 0.0056(10) 0.0023(10) -0.0111(10)
F2B 0.0418(13) 0.0508(12) 0.0511(15) 0.0056(10) 0.0023(10) -0.0111(10)
F3B 0.0418(13) 0.0508(12) 0.0511(15) 0.0056(10) 0.0023(10) -0.0111(10)

loop_
_atom_type_symbol
_atom_type_description
_atom_type_scat_dispersion_real
_atom_type_scat_dispersion_imag
_atom_type_scat_source
C C 0.0033 0.0016 'International Tables Vol C Tables 4.2.6.8 and 6.1.1.4'
H H 0.0000 0.0000 'International Tables Vol C Tables 4.2.6.8 and 6.1.1.4'
F F 0.0171 0.0103 'International Tables Vol C Tables 4.2.6.8 and 6.1.1.4'
N N 0.0061 0.0033 'International Tables Vol C Tables 4.2.6.8 and 6.1.1.4'
O O 0.0106 0.0060 'International Tables Vol C Tables 4.2.6.8 and 6.1.1.4'
Pd Pd -0.9988 1.0072 'International Tables Vol C Tables 4.2.6.8 and 6.1.1.4'
S S 0.1246 0.1234 'International Tables Vol C Tables 4.2.6.8 and 6.1.1.4'

loop_
_geom_angle_atom_site_label_1
_geom_angle_atom_site_label_2
_geom_angle_atom_site_label_3
_geom_angle
_geom_angle_site_symmetry_1
_geom_angle_site_symmetry_3
O9AA Pd17 O9AA 180.0 3_655 .
O9AA Pd17 N8AA 85.22(10) 3_655 3_655
O9AA Pd17 N8AA 94.78(10) . 3_655
O9AA Pd17 N8AA 94.78(10) 3_655 .
O9AA Pd17 N8AA 85.22(10) . .
N8AA Pd17 N8AA 180.0 3_655 .
N7AA O9AA Pd17 118.96(19) . .
C6AA N8AA C0CA 119.3(3) . .
C6AA N8AA Pd17 119.8(2) . .
C0CA N8AA Pd17 120.8(2) . .
O9AA N7AA C5AA 111.2(3) . .
O9AA N7AA C0BA 105.9(3) . .
C5AA N7AA C0BA 110.9(3) . .
O9AA N7AA C7BA 108.7(2) . .
C5AA N7AA C7BA 115.7(3) . .
C0BA N7AA C7BA 103.7(3) . .
N8AA C6AA C3AA 121.8(3) . .
N7AA C5AA C0CA 113.1(3) . 3_655
C9BA C3AA C6AA 119.2(3) . .
N7AA C0BA C3BA 103.4(3) . .
N8AA C0CA C5BA 121.1(3) . .
N8AA C0CA C5AA 119.0(3) . 3_655
C5BA C0CA C5AA 119.9(3) . 3_655
C3AA C9BA C5BA 118.8(3) . .
N7AA C7BA C4BA 103.1(3) . .
C0CA C5BA C9BA 119.6(3) . .
C7BA C4BA C3BA 106.8(3) . .
C0BA C3BA C4BA 105.4(3) . .
O3 S1 O2 115.7(4) . .
O3 S1 O1 115.5(4) . .
O2 S1 O1 112.9(3) . .
O3 S1 C1 103.2(3) . .
O2 S1 C1 104.5(3) . .
O1 S1 C1 102.9(4) . .
O2B S1B O3B 114.9(12) . .
O2B S1B O1B 119.3(13) . .
O3B S1B O1B 109.1(13) . .
O2B S1B C1B 101.4(11) . .
O3B S1B C1B 104.2(11) . .
O1B S1B C1B 106.1(14) . .
F1 C1 F3 108.9(5) . .
F1 C1 F2 109.2(5) . .
F3 C1 F2 105.9(5) . .
F1 C1 S1 111.4(4) . .
F3 C1 S1 111.4(4) . .
F2 C1 S1 109.9(4) . .
F1B C1B F2B 108.5(15) . .
F1B C1B F3B 110.3(15) . .
F2B C1B F3B 97.4(14) . .
F1B C1B S1B 114.0(14) . .
F2B C1B S1B 112.0(13) . .
F3B C1B S1B 113.4(13) . .

loop_
_geom_bond_atom_site_label_1
_geom_bond_atom_site_label_2
_geom_bond_distance
_geom_bond_site_symmetry_2
Pd17 O9AA 1.996(2) 3_655
Pd17 O9AA 1.996(2) .
Pd17 N8AA 2.030(3) 3_655
Pd17 N8AA 2.030(3) .
O9AA N7AA 1.410(4) .
N8AA C6AA 1.349(4) .
N8AA C0CA 1.351(4) .
N7AA C5AA 1.494(4) .
N7AA C0BA 1.508(4) .
N7AA C7BA 1.515(4) .
C6AA C3AA 1.386(5) .
C5AA C0CA 1.499(5) 3_655
C3AA C9BA 1.383(5) .
C0BA C3BA 1.512(6) .
C0CA C5BA 1.387(5) .
C0CA C5AA 1.499(5) 3_655
C9BA C5BA 1.390(5) .
C7BA C4BA 1.522(5) .
C4BA C3BA 1.535(6) .
S1 O3 1.431(5) .
S1 O2 1.442(5) .
S1 O1 1.442(5) .
S1 C1 1.832(5) .
S1B O2B 1.418(15) .
S1B O3B 1.444(14) .
S1B O1B 1.448(15) .
S1B C1B 1.822(15) .
C1 F1 1.304(6) .
C1 F3 1.334(6) .
C1 F2 1.355(7) .
C1B F1B 1.313(18) .
C1B F2B 1.332(17) .
C1B F3B 1.342(16) .
